data_9000256
loop_
_publ_author_name
'Clark, J. R.'
'Christ, C. L.'

_publ_section_title
;
 Veatchite: Crystal structure and correlations with p-veatchite
;
_journal_name_full 'American Mineralogist'
_journal_page_first 1934
_journal_page_last 1954
_journal_volume 56
_journal_year 1971
_chemical_formula_sum 'B11 H7 O22 Sr2'
_chemical_name_mineral Veatchite
_space_group_IT_number 9
_symmetry_space_group_name_Hall 'A -2ya'
_symmetry_space_group_name_H-M 'A 1 a 1'
_cell_angle_alpha 90
_cell_angle_beta 92.10
_cell_angle_gamma 90
_cell_formula_units_Z 4
_cell_length_a 20.860
_cell_length_b 11.738
_cell_length_c 6.652
_cell_volume 1627.679
_exptl_crystal_density_diffrn 2.666
_cod_original_formula_sum 'Sr2 B11 O22 H7'
_cod_database_code 9000256

loop_
_symmetry_equiv_pos_as_xyz
x,y,z
x,1/2+y,1/2+z
1/2+x,-y,z
1/2+x,1/2-y,1/2+z

loop_
_atom_site_label
_atom_site_type_symbol
_atom_site_fract_x
_atom_site_fract_y
_atom_site_fract_z
_atom_site_U_iso_or_equiv
_atom_site_attached_hydrogens
Sr1 Sr 0.11240 0.03590 0.52560 0.00925 .
Sr2 Sr 0.00000 0.18810 0.00000 0.00785 .
B1 B 0.12800 0.33100 0.72400 0.01140 .
B2 B 0.15400 0.48500 0.48500 0.00507 .
B3 B 0.13000 0.28800 0.36500 0.01013 .
B4 B 0.14700 0.69500 0.51400 0.00633 .
B5 B 0.25600 0.59500 0.50000 0.02280 .
B6 B -0.00700 0.39300 0.30800 0.00253 .
B7 B -0.02600 0.23900 0.53600 -0.01013 .
B8 B -0.01300 0.43600 0.66300 0.00887 .
B9 B -0.03300 0.02400 0.50400 0.00507 .
B10 B -0.13500 0.12600 0.51400 0.00127 .
B11 B -0.15900 0.20900 0.01100 0.02406 .
O1 O 0.12200 0.29700 0.91900 0.00380 .
O2 O 0.12500 0.44300 0.67800 0.00253 .
O3 O 0.13000 0.25200 0.56900 0.00887 .
O4 O 0.13500 0.40000 0.32200 0.00253 .
O5 O 0.22000 0.49300 0.50600 0.02026 .
O6 O 0.12000 0.59400 0.42400 0.00253 .
O7 O 0.12700 0.20100 0.23300 0.00507 .
O8 O 0.22000 0.69900 0.50500 0.02026 .
O-H9 O 0.31800 0.59200 0.50700 0.03800 1
O10 O 0.00300 0.42400 0.11000 0.00760 .
O11 O -0.00700 0.28100 0.34500 0.00507 .
O12 O -0.01300 0.47200 0.45900 0.01267 .
O13 O -0.01500 0.32300 0.70000 0.01013 .
O14 O -0.10400 0.22600 0.51900 0.00760 .
O15 O -0.00200 0.13100 0.59400 0.00760 .
O16 O -0.00600 0.52200 0.80100 0.01140 .
O17 O -0.09600 0.02200 0.51300 0.01140 .
O-H18 O -0.19800 0.11500 0.50400 0.02533 1
O-H19 O -0.21900 0.21000 0.00300 0.03166 1
O-H20 O -0.11300 0.29600 0.01500 0.02280 1
O-H21 O -0.12300 0.10700 0.00500 0.02406 1
Wat O 0.22900 0.07100 0.53200 0.03040 2

_database_code_amcsd 0000265
